data_2005519
loop_
_publ_author_name
'Ruiz-P\'erez, C.'
'Hern\'andez-Molina, M.'
'Gonz\'alez-Silgo, C.'
'L\'opez, T.'
'Yanes, C.'
'Solans, X.'

_publ_section_title
;Polymeric
 (Aqua-1\k<i>O</i>)bis[(<i>R</i>,<i>R</i>)-tartrato-1\k^2^<i>O</i>^1^,<i>O</i>^2^:2\k^2^<i>O</i>^3^,<i>O</i>^4^]dimanganese(II)
 Trihydrate
;
_journal_issue 10
_journal_name_full 'Acta Crystallographica Section C'
_journal_page_first 2473
_journal_page_last 2475
_journal_paper_doi 10.1107/S0108270196006427
_journal_volume 52
_journal_year 1996
_chemical_formula_iupac '[Mn2 (C4 H2 O6)2 (H2 O)] , 3H2 O'
_chemical_formula_moiety 'C8 H6 O13 Mn2 3H2 O'
_chemical_formula_sum 'C8 H12 Mn2 O16'
_chemical_formula_weight 474.04
_space_group_IT_number 4
_symmetry_cell_setting monoclinic
_symmetry_space_group_name_Hall 'P 2yb'
_symmetry_space_group_name_H-M 'P 1 21 1'
_atom_type_scat_source IntTabC
_cell_angle_alpha 90
_cell_angle_beta 99.51(2)
_cell_angle_gamma 90
_cell_formula_units_Z 2
_cell_length_a 9.003(2)
_cell_length_b 11.142(3)
_cell_length_c 7.568(2)
_cell_measurement_reflns_used 25
_cell_measurement_temperature 293
_cell_measurement_theta_max 18
_cell_measurement_theta_min 6
_cell_volume 748.7(3)
_computing_cell_refinement 'CAD-4 Software'
_computing_data_collection 'CAD-4 Software (Enraf-Nonius, 1989)'
_computing_data_reduction 'CFEO (Solans, 1978)'
_computing_molecular_graphics 'PC version of ORTEP (Brueggemann & Schmid, 1990)'
_computing_publication_material 'PARST (Nardelli, 1983)'
_computing_structure_refinement 'SHELXL93 (Sheldrick, 1993)'
_computing_structure_solution 'SHELXS86 (Sheldrick, 1990)'
_diffrn_measurement_device 'Enraf-Nonius CAD-4'
_diffrn_measurement_method '\w/2\q scans'
_diffrn_radiation_type MoK\a
_diffrn_radiation_wavelength 0.71073
_diffrn_reflns_av_R_equivalents 0.26
_diffrn_reflns_limit_h_max 12
_diffrn_reflns_limit_h_min -12
_diffrn_reflns_limit_k_max 15
_diffrn_reflns_limit_k_min 0
_diffrn_reflns_limit_l_max 10
_diffrn_reflns_limit_l_min 0
_diffrn_reflns_number 2430
_diffrn_reflns_theta_max 30
_diffrn_standards_decay_% none
_diffrn_standards_interval_time 60
_diffrn_standards_number 3
_exptl_absorpt_coefficient_mu 1.71
_exptl_absorpt_correction_type none
_exptl_crystal_colour yellow
_exptl_crystal_density_diffrn 2.102
_exptl_crystal_density_method none
_exptl_crystal_description prism
_exptl_crystal_size_max 0.4
_exptl_crystal_size_mid 0.2
_exptl_crystal_size_min 0.1
_refine_diff_density_max 1.22
_refine_diff_density_min -1.68
_refine_ls_abs_structure_details 'Flack (1983)'
_refine_ls_abs_structure_Flack -0.3(10)
_refine_ls_extinction_coef 0.0065
_refine_ls_extinction_method 'SHELXL93 (Sheldrick, 1993)'
_refine_ls_goodness_of_fit_obs 1.116
_refine_ls_hydrogen_treatment 'H atoms see text'
_refine_ls_number_parameters 238
_refine_ls_number_reflns 1886
_refine_ls_R_factor_obs 0.068
_refine_ls_shift/esd_max -0.069
_refine_ls_structure_factor_coef Fsqd
_refine_ls_weighting_details 'w = 1/[\s^2^(F~o~^2^)+(0.1514P)^2^+2.51P] where [max(F~o~^2^,0)+2F~o~^2^]/3'
_refine_ls_weighting_scheme calc
_refine_ls_wR_factor_obs 0.2053
_reflns_number_observed 1886
_reflns_number_total 2283
_reflns_observed_criterion >2sigma(I)
_cod_data_source_file ka1155.cif
_cod_data_source_block ka1155a
_cod_depositor_comments
;
The following automatic conversions were performed:

'_refine_ls_weighting_scheme' value
'1/[\s^2^(F~o~^2^)+(0.1514P)^2^+2.51P] where
[max(F~o~^2^,0)+2F~o~^2^]/3' was changed to 'calc'. New tag
'_refine_ls_weighting_details' was created. The value of the new tag
was set to 'w = 1/[\s^2^(F~o~^2^)+(0.1514P)^2^+2.51P] where
[max(F~o~^2^,0)+2F~o~^2^]/3'.

Automatic conversion script
Id: cif_fix_values 3143 2015-03-26 13:38:13Z robertas 
;
_cod_original_sg_symbol_Hall 'P 2y1'
_cod_database_code 2005519

loop_
_symmetry_equiv_pos_as_xyz
x,y,z
-x,y+1/2,-z

loop_
_atom_site_aniso_label
_atom_site_aniso_U_11
_atom_site_aniso_U_22
_atom_site_aniso_U_33
_atom_site_aniso_U_12
_atom_site_aniso_U_13
_atom_site_aniso_U_23
Mn1 0.0179(6) 0.0207(7) 0.0138(5) -0.0020(6) 0.0013(4) -0.0034(5)
Mn2 0.0190(6) 0.0182(6) 0.0126(5) 0.0003(6) 0.001(6) 0.0004(5)
C1 0.019(4) 0.019(4) 0.015(3) -0.004(3) 0.007(3) 0.003(3)
C2 0.015(4) 0.018(4) 0.010(3) -0.001(3) 0.005(3) -0.001(3)
C3 0.028(5) 0.016(4) 0.013(3) 0.001(3) -0.008(3) 0.002(3)
C4 0.022(4) 0.013(3) 0.013(3) 0.001(3) -0.008(3) 0.002(3)
O11 0.032(4) 0.026(3) 0.011(3) 0.001(3) 0.008(2) 0.007(2)
O12 0.045(5) 0.047(5) 0.032(4) 0.017(4) 0.027(4) 0.016(4)
O2 0.039(4) 0.018(3) 0.015(3) 0.013(3) 0.012(3) 0.002(2)
O3 0.023(3) 0.026(3) 0.012(3) -0.009(3) 0.000(2) 0.000(2)
O41 0.022(3) 0.026(3) 0.015(3) -0.006(3) 0.001(2) 0.004(2)
O42 0.024(4) 0.020(3) 0.023(3) 0.002(4) -0.008(4) 0.001(4)
C5 0.025(6) 0.019(6) 0.018(6) -0.002(5) -0.003(5) -0.006(5)
C6 0.026(5) 0.026(6) 0.009(6) 0.004(5) 0.003(4) -0.001(5)
C7 0.028(5) 0.020(5) 0.008(5) -0.004(4) -0.002(4) -0.005(4)
C8 0.025(5) 0.027(6) 0.016(6) -0.003(4) 0.002(5) -0.010(5)
O51 0.041(5) 0.021(5) 0.026(5) 0.010(4) -0.018(4) -0.010(5)
O52 0.034(6) 0.024(6) 0.025(5) 0.004(5) -0.015(4) -0.008(4)
O6 0.070(8) 0.047(9) 0.008(4) 0.030(7) -0.011(5) -0.009(5)
O7 0.050(6) 0.036(6) 0.020(5) -0.023(5) 0.020(5) -0.019(5)
O81 0.040(5) 0.052(8) 0.040(6) -0.028(6) 0.021(5) -0.038(7)
O82 0.034(5) 0.040(6) 0.018(5) -0.006(4) 0.010(4) -0.013(5)
O1W 0.076(7) 0.023(5) 0.021(5) 0.018(5) 0.027(5) 0.004(4)
O2W 0.086(12) 0.14(2) 0.022(6) 0.047(13) 0.011(7) -0.022(10)
O3W 0.095(13) 0.15(2) 0.022(7) -0.006(15) -0.003(8) -0.008(11)
O4W 0.08(3) 0.10(3) 0.029(14) 0.01(2) 0.013(15) 0.000(17)

loop_
_atom_site_label
_atom_site_fract_x
_atom_site_fract_y
_atom_site_fract_z
_atom_site_B_iso_or_equiv
Mn1 .23860(2) 1.00000(2) .23011(3) 1.39(3)
Mn2 .21388(3) .51228(2) .35574(2) 1.32(3)
C1 .4940(2) .85981(2) .12692(3) 1.4(2)
C2 .4953(2) .80372(3) .31318(3) 1.1(2)
C3 .4930(2) .66724(3) .30184(3) 1.5(2)
C4 .5214(2) .61348(4) .48930(4) 1.4(2)
O11 .3953(2) .93893(3) .07164(3) 1.8(2)
O12 .5906(2) .81980(3) .04409(4) 3.1(2)
O2 .3658(2) .84702(3) .38432(3) 1.8(2)
O3 .3535(3) .62489(3) .21070(3) 1.7(2)
O41 .4141(3) .56451(4) .54383(3) 1.7(1)
O42 .6501(2) .62865(4) .58242(3) 1.9(2)
C5 -.0554(3) .60850(3) .11174(3) 1.8(2)
C6 -.0517(2) .69938(3) .26266(3) 1.5(2)
C7 -.0453(2) .82572(3) .19770(3) 1.3(2)
C8 -.0426(3) .91576(4) .35415(3) 1.6(2)
O51 .0314(6) .51948(3) .13900(4) 2.4(2)
O52 -.1501(4) .62407(3) -.02485(4) 2.5(2)
O6 .0768(4) .67638(4) .39942(4) 3.5(2)
O7 .0793(3) .84674(3) .10941(4) 2.5(2)
O81 .0573(5) .99098(4) .38197(5) 3.1(2)
O82 -.1481(7) .90440(4) .44235(4) 2.2(2)
O1w .3113(6) .35798(3) .25969(5) 2.5(2)
O2w .3005(6) .61740(5) .86548(4) 6.1(4)
O3w .2954(7) .89692(4) .71429(4) 6.5(5)
O4w .0599(8) .75267(5) .72571(6) 5.4(8)
H2 .58699(19) .82905(30) .39283(35) ?
H3 .57295(19) .64085(33) .23717(344) ?
H6 -.14330(421) .68978(525) .31544(32) ?
H7 -.13718(456) .84062(543) .11137(30) ?

loop_
_geom_angle_atom_site_label_1
_geom_angle_atom_site_label_2
_geom_angle_atom_site_label_3
_geom_angle_site_symmetry_1
_geom_angle_site_symmetry_3
_geom_angle
_geom_angle_publ_flag
O11 Mn1 O52 . 2 90.00(10) ?
O11 Mn1 O42 . 2_656 108.00(10) ?
O52 Mn1 O42 2 2_656 97.20(10) ?
O11 Mn1 O81 . . 158.10(10) yes
O52 Mn1 O81 2 . 101.20(10) ?
O42 Mn1 O81 2_656 . 89.50(10) ?
O11 Mn1 O2 . . 73.80(10) ?
O52 Mn1 O2 2 . 163.40(10) yes
O42 Mn1 O2 2_656 . 91.20(10) ?
O81 Mn1 O2 . . 93.00(10) ?
O11 Mn1 O7 . . 88.1(4) ?
O52 Mn1 O7 2 . 93.30(10) ?
O42 Mn1 O7 2_656 . 160.70(10) yes
O81 Mn1 O7 . . 72.60(10) ?
O2 Mn1 O7 . . 82.90(10) ?
O82 Mn2 O1w 2_546 . 88.1(2) ?
O82 Mn2 O51 2_546 . 107.9(2) ?
O1w Mn2 O51 . . 94.40(10) ?
O82 Mn2 O41 2_546 . 88.80(10) ?
O1w Mn2 O41 . . 95.5(2) ?
O51 Mn2 O41 . . 160.70(10) yes
O82 Mn2 O3 2_546 . 160.50(10) yes
O1w Mn2 O3 . . 89.30(10) ?
O51 Mn2 O3 . . 91.50(10) ?
O41 Mn2 O3 . . 72.20(10) ?
O82 Mn2 O6 2_546 . 97.50(10) ?
O1w Mn2 O6 . . 167.50(10) yes
O51 Mn2 O6 . . 73.20(10) ?
O41 Mn2 O6 . . 95.80(10) ?
O3 Mn2 O6 . . 89.00(10) ?
O12 C1 O11 . . 126.5(3) ?
O12 C1 C2 . . 114.7(2) ?
O11 C1 C2 . . 118.8(2) ?
O2 C2 C3 . . 110.5(2) ?
O2 C2 C1 . . 108.7(2) ?
C3 C2 C1 . . 110.8(2) ?
O2 C2 H2 . . 108.9(3) ?
C3 C2 H2 . . 108.9(3) ?
C1 C2 H2 . . 108.9(2) ?
O3 C3 C4 . . 108.8(2) ?
O3 C3 C2 . . 111.4(2) ?
C4 C3 C2 . . 110.0(3) ?
O3 C3 H3 . . 108.9(4) ?
C4 C3 H3 . . 108.9(4) ?
C2 C3 H3 . . 108.9(4) ?
O41 C4 O42 . . 124.5(3) ?
O41 C4 C3 . . 117.7(2) ?
O42 C4 C3 . . 117.6(3) ?
C1 O11 Mn1 . . 122.2(2) ?
C2 O2 Mn1 . . 115.4(2) ?
C3 O3 Mn2 . . 118.9(2) ?
C4 O41 Mn2 . . 120.4(2) ?
C4 O42 Mn1 . 2_646 124.4(2) ?
O52 C5 O51 . . 124.8(3) ?
O52 C5 C6 . . 117.4(3) ?
O51 C5 C6 . . 117.7(2) ?
O6 C6 C7 . . 109.5(3) ?
O6 C6 C5 . . 109.6(3) ?
C7 C6 C5 . . 112.1(2) ?
O6 C6 H6 . . 108.5(3) ?
C7 C6 H6 . . 108.5(3) ?
C5 C6 H6 . . 108.5(4) ?
O7 C7 C6 . . 112.8(3) ?
O7 C7 C8 . . 109.9(2) ?
C6 C7 C8 . . 110.8(2) ?
O7 C7 H7 . . 107.7(3) ?
C6 C7 H7 . . 108.7(7) ?
C8 C7 H7 . . 107.7(3) ?
O81 C8 O82 . . 125.3(4) ?
O81 C8 C7 . . 119.6(3) ?
O82 C8 C7 . . 115.1(3) ?
C5 O51 Mn2 . . 122.5(2) ?
C5 O52 Mn1 . 2_545 130.2(3) ?
C6 O6 Mn2 . . 115.6(2) ?
C7 O7 Mn1 . . 115.0(2) ?
C8 O81 Mn1 . . 122.9(2) ?
C8 O82 Mn2 . 2_556 130.8(3) ?

loop_
_geom_bond_atom_site_label_1
_geom_bond_atom_site_label_2
_geom_bond_site_symmetry_2
_geom_bond_distance
_geom_bond_publ_flag
Mn1 O11 . 2.109(3) yes
Mn1 O52 2 2.133(3) yes
Mn1 O42 2_656 2.145(3) yes
Mn1 O81 . 2.148(5) yes
Mn1 O2 . 2.266(3) yes
Mn1 O7 . 2.318(3) yes
Mn2 O82 2_546 2.105(4) yes
Mn2 O1w . 2.113(4) yes
Mn2 O51 . 2.123(4) yes
Mn2 O41 . 2.183(2) yes
Mn2 O3 . 2.194(3) yes
Mn2 O6 . 2.260(4) yes
Mn1 Mn2 . 5.527(2) yes
C1 O12 . 1.236(3) ?
C1 O11 . 1.272(3) ?
C1 C2 . 1.540(4) ?
C2 O2 . 1.445(3) ?
C2 C3 . 1.523(5) ?
C2 H2 . 0.98 ?
C3 O3 . 1.410(3) ?
C3 C4 . 1.522(4) ?
C3 H3 . 0.98 ?
C4 O41 . 1.238(4) ?
C4 O42 . 1.264(3) ?
C5 O52 . 1.239(4) ?
C5 O51 . 1.258(5) ?
C5 C6 . 1.523(4) ?
C6 O6 . 1.442(4) ?
C6 C7 . 1.495(5) ?
C6 H6 . 0.98 ?
C7 O7 . 1.417(4) ?
C7 C8 . 1.549(4) ?
C7 H7 . 0.98 ?
C8 O81 . 1.222(6) ?
C8 O82 . 1.254(6) ?

loop_
_geom_torsion_atom_site_label_1
_geom_torsion_atom_site_label_2
_geom_torsion_atom_site_label_3
_geom_torsion_atom_site_label_4
_geom_torsion_site_symmetry_1
_geom_torsion
O12 C1 C2 O2 . -172.7(2)
O11 C1 C2 O2 . 6.0(3)
O12 C1 C2 C3 . -51.1(3)
O11 C1 C2 C3 . 127.6(3)
O2 C2 C3 O3 . 51.6(3)
C1 C2 C3 O3 . -68.9(3)
O2 C2 C3 C4 . -69.1(3)
C1 C2 C3 C4 . 170.3(2)
O3 C3 C4 O41 . -13.6(4)
C2 C3 C4 O41 . 108.7(3)
O3 C3 C4 O42 . 170.8(3)
C2 C3 C4 O42 . -66.9(4)
O12 C1 O11 Mn1 . -179.3(2)
C2 C1 O11 Mn1 . 2.2(3)
O52 Mn1 O11 C1 2 177.3(2)
O42 Mn1 O11 C1 2_656 79.7(2)
O81 Mn1 O11 C1 . -61.4(5)
O2 Mn1 O11 C1 . -6.2(2)
O7 Mn1 O11 C1 . -89.3(2)
C3 C2 O2 Mn1 . -132.4(2)
C1 C2 O2 Mn1 . -10.6(3)
O11 Mn1 O2 C2 . 9.2(2)
O52 Mn1 O2 C2 2 21.7(5)
O42 Mn1 O2 C2 2_656 -99.1(2)
O81 Mn1 O2 C2 . 171.4(2)
O7 Mn1 O2 C2 . 99.3(2)
C4 C3 O3 Mn2 . 4.4(3)
C2 C3 O3 Mn2 . -117.0(2)
O82 Mn2 O3 C3 2_546 -11.3(6)
O1w Mn2 O3 C3 . -93.9(2)
O51 Mn2 O3 C3 . 171.7(2)
O41 Mn2 O3 C3 . 2.1(2)
O6 Mn2 O3 C3 . 98.5(2)
O42 C4 O41 Mn2 . -167.7(3)
C3 C4 O41 Mn2 . 17.0(4)
O82 Mn2 O41 C4 2_546 164.8(3)
O1w Mn2 O41 C4 . 76.8(3)
O51 Mn2 O41 C4 . -44.0(6)
O3 Mn2 O41 C4 . -10.7(3)
O6 Mn2 O41 C4 . -97.8(3)
O52 C5 C6 O6 . -172.5(3)
O51 C5 C6 O6 . 11.6(4)
O52 C5 C6 C7 . -50.7(4)
O51 C5 C6 C7 . 133.5(3)
O6 C6 C7 O7 . 65.2(3)
C5 C6 C7 O7 . -56.7(3)
O6 C6 C7 C8 . -58.4(3)
C5 C6 C7 C8 . 179.6(2)
O7 C7 C8 O81 . 1.0(4)
C6 C7 C8 O81 . 126.3(4)
O7 C7 C8 O82 . -179.6(3)
C6 C7 C8 O82 . -54.3(4)
O52 C5 O51 Mn2 . 169.8(3)
C6 C5 O51 Mn2 . -14.7(5)
O82 Mn2 O51 C5 2_546 101.7(3)
O1w Mn2 O51 C5 . -168.9(3)
O41 Mn2 O51 C5 . -47.9(6)
O3 Mn2 O51 C5 . -79.4(3)
O6 Mn2 O51 C5 . 9.1(3)
C7 C6 O6 Mn2 . -127.5(2)
C5 C6 O6 Mn2 . -4.1(3)
O82 Mn2 O6 C6 2_546 -108.1(3)
O1w Mn2 O6 C6 . 7.9(9)
O51 Mn2 O6 C6 . -1.6(2)
O41 Mn2 O6 C6 . 162.3(3)
O3 Mn2 O6 C6 . 90.3(3)
C6 C7 O7 Mn1 . -123.0(2)
C8 C7 O7 Mn1 . 1.1(3)
O11 Mn1 O7 C7 . 167.6(2)
O52 Mn1 O7 C7 2 -102.5(2)
O42 Mn1 O7 C7 2_656 20.7(5)
O81 Mn1 O7 C7 . -1.8(2)
O2 Mn1 O7 C7 . 93.7(2)
O82 C8 O81 Mn1 . 177.7(3)
C7 C8 O81 Mn1 . -2.9(5)
O11 Mn1 O81 C8 . -26.8(6)
O52 Mn1 O81 C8 2 92.6(4)
O42 Mn1 O81 C8 2_656 -170.1(4)
O2 Mn1 O81 C8 . -78.9(4)
O7 Mn1 O81 C8 . 2.6(3)
